data_8106285
loop_
_publ_author_name
'Song, Wei'
'Xu, Xue-Li'
'Yang, Yan-Ju'
'Li, Shi-Hui'

_publ_section_title
;
 Crystal structure of
 catena-poly[(\m3-5-carboxy-2-(pyridin-4-yl)benzoato-\k5
 O,O&#x2032;:O&#x2032;&#x2032;,O&#x2032;&#x2032;&#x2032;:O&#x2032;&#x2032;&#x2032;)(1,10-phenanthroline-\k2
 N,N&#x2032;)cadmium(II)], C100H60N12O16Cd4
;
_journal_issue 5
_journal_name_full 'Zeitschrift f\"ur Kristallographie - New Crystal Structures'
_journal_page_first 755
_journal_page_last 756
_journal_paper_doi 10.1515/ncrs-2017-0299
_journal_volume 233
_journal_year 2018
_chemical_formula_moiety
;
4(C25 H15 Cd N3 O4)
;
_chemical_formula_sum 'C100 H60 Cd4 N12 O16'
_chemical_formula_weight 2135.20
_space_group_crystal_system monoclinic
_space_group_IT_number 15
_space_group_name_Hall '-I 2ya'
_space_group_name_H-M_alt 'I 1 2/a 1'
_atom_sites_solution_hydrogens geom
_atom_sites_solution_primary direct
_atom_sites_solution_secondary difmap
_cell_angle_alpha 90.00
_cell_angle_beta 97.774(2)
_cell_angle_gamma 90.00
_cell_formula_units_Z 2
_cell_length_a 21.2654(5)
_cell_length_b 11.1493(3)
_cell_length_c 17.3039(4)
_cell_measurement_reflns_used 22427
_cell_measurement_temperature 289.23(10)
_cell_measurement_theta_max 26.6630
_cell_measurement_theta_min 3.8320
_cell_volume 4064.95(17)
_computing_cell_refinement 'CrysAlisPro 1.171.38.41r (Rigaku OD, 2015)'
_computing_data_collection 'CrysAlisPro 1.171.38.41r (Rigaku OD, 2015)'
_computing_data_reduction 'CrysAlisPro 1.171.38.41r (Rigaku OD, 2015)'
_computing_molecular_graphics 'Olex2 (Dolomanov et al., 2009)'
_computing_publication_material 'Olex2 (Dolomanov et al., 2009)'
_computing_structure_refinement 'XL (Sheldrick, 2008)'
_computing_structure_solution 'SHELXS-97 (Sheldrick, 1990)'
_diffrn_ambient_environment air
_diffrn_ambient_temperature 289.23(10)
_diffrn_detector 'CCD plate'
_diffrn_detector_area_resol_mean 8.0584
_diffrn_detector_type EosS2
_diffrn_measured_fraction_theta_full 0.988
_diffrn_measured_fraction_theta_max 0.988
_diffrn_measurement_device 'four-circle diffractometer'
_diffrn_measurement_device_type 'SuperNova, Single source at offset, EosS2'
_diffrn_measurement_method '\w scans'
_diffrn_radiation_monochromator mirror
_diffrn_radiation_probe x-ray
_diffrn_radiation_type MoK\a
_diffrn_radiation_wavelength 0.71073
_diffrn_reflns_av_R_equivalents 0.0370
_diffrn_reflns_av_unetI/netI 0.0173
_diffrn_reflns_limit_h_max 25
_diffrn_reflns_limit_h_min -25
_diffrn_reflns_limit_k_max 13
_diffrn_reflns_limit_k_min -13
_diffrn_reflns_limit_l_max 19
_diffrn_reflns_limit_l_min -20
_diffrn_reflns_number 36599
_diffrn_reflns_theta_full 25.50
_diffrn_reflns_theta_max 25.50
_diffrn_reflns_theta_min 3.25
_diffrn_source 'micro-focus sealed X-ray tube'
_diffrn_source_type 'SuperNova (Mo) X-ray Source'
_exptl_absorpt_coefficient_mu 1.115
_exptl_absorpt_correction_T_max 1.00000
_exptl_absorpt_correction_T_min 0.82454
_exptl_absorpt_correction_type multi-scan
_exptl_absorpt_process_details
;
CrysAlisPro 1.171.38.41r (Rigaku Oxford Diffraction, 2015)
Empirical absorption correction using spherical harmonics,
 implemented in SCALE3 ABSPACK scaling algorithm.
;
_exptl_crystal_colour colourless
_exptl_crystal_density_diffrn 1.824
_exptl_crystal_density_method 'not measured'
_exptl_crystal_description block
_exptl_crystal_F_000 1284
_exptl_crystal_size_max 0.41
_exptl_crystal_size_mid 0.35
_exptl_crystal_size_min 0.28
_refine_diff_density_max 0.348
_refine_diff_density_min -0.301
_refine_diff_density_rms 0.051
_refine_ls_extinction_method none
_refine_ls_goodness_of_fit_ref 1.130
_refine_ls_hydrogen_treatment constr
_refine_ls_matrix_type full
_refine_ls_number_parameters 298
_refine_ls_number_reflns 3728
_refine_ls_number_restraints 0
_refine_ls_restrained_S_all 1.130
_refine_ls_R_factor_all 0.0240
_refine_ls_R_factor_gt 0.0213
_refine_ls_shift/su_max 0.003
_refine_ls_shift/su_mean 0.000
_refine_ls_structure_factor_coef Fsqd
_refine_ls_weighting_scheme
;calc 
calc w=1/[\s^2^(Fo^2^)+(0.0266P)^2^+3.1385P] where P=(Fo^2^+2Fc^2^)/3
;
_refine_ls_wR_factor_gt 0.0544
_refine_ls_wR_factor_ref 0.0559
_reflns_number_gt 3465
_reflns_number_total 3728
_reflns_threshold_expression >2sigma(I)
_cod_data_source_file suppl_ncrs-2017-0299_suppl.cif
_cod_data_source_block 10162
_cod_original_cell_volume 4064.96(18)
_cod_database_code 8106285
_shelx_space_group_comment
;

The symmetry employed for this shelxl refinement is uniquely defined
by the following loop, which should always be used as a source of
symmetry information in preference to the above space-group names.
They are only intended as comments.
;
_reflns_odcompleteness_completeness 99.65
_reflns_odcompleteness_iscentric 1
_reflns_odcompleteness_theta 23.21

loop_
_space_group_symop_operation_xyz
'x, y, z'
'-x+1/2, y, -z'
'x+1/2, y+1/2, z+1/2'
'-x+1, y+1/2, -z+1/2'
'-x, -y, -z'
'x-1/2, -y, z'
'-x+1/2, -y+1/2, -z+1/2'
'x, -y+1/2, z+1/2'

loop_
_atom_site_label
_atom_site_type_symbol
_atom_site_fract_x
_atom_site_fract_y
_atom_site_fract_z
_atom_site_U_iso_or_equiv
_atom_site_adp_type
_atom_site_occupancy
_atom_site_calc_flag
_atom_site_disorder_assembly
_atom_site_disorder_group
_atom_site_refinement_flags_posn
Cd1 Cd 0.727175(7) 0.589761(13) 0.724990(8) 0.03225(7) Uani 1 d . . .
N1 N 0.79070(9) 0.50560(16) 0.83331(10) 0.0382(4) Uani 1 d . . .
N2 N 0.77610(9) 0.41304(16) 0.68647(12) 0.0426(5) Uani 1 d . . .
N3 N 0.49186(11) 0.6093(2) 0.09894(13) 0.0628(6) Uani 1 d . . .
O1 O 0.71096(7) 0.65130(15) 0.59764(8) 0.0442(4) Uani 1 d . . .
O2 O 0.63014(8) 0.54919(15) 0.63058(9) 0.0475(4) Uani 1 d . . .
O3 O 0.65605(8) 0.88459(15) 0.32771(9) 0.0474(4) Uani 1 d . . .
O4 O 0.68704(6) 0.72789(14) 0.26565(8) 0.0382(3) Uani 1 d . . .
C1 C 0.79947(13) 0.5536(2) 0.90385(14) 0.0517(6) Uani 1 d . . .
H1 H 0.7768 0.6223 0.9131 0.062 Uiso 1 calc . . R
C2 C 0.84132(13) 0.5055(3) 0.96477(14) 0.0592(7) Uani 1 d . . .
H2 H 0.8469 0.5422 1.0135 0.071 Uiso 1 calc . . R
C3 C 0.87385(13) 0.4047(3) 0.95221(16) 0.0587(7) Uani 1 d . . .
H3 H 0.9021 0.3719 0.9923 0.070 Uiso 1 calc . . R
C4 C 0.86497(11) 0.3501(2) 0.87901(14) 0.0459(6) Uani 1 d . . .
C5 C 0.89659(12) 0.2418(3) 0.86081(18) 0.0613(8) Uani 1 d . . .
H5 H 0.9237 0.2038 0.8999 0.074 Uiso 1 calc . . R
C6 C 0.88811(12) 0.1945(2) 0.78955(19) 0.0585(7) Uani 1 d . . .
H6 H 0.9091 0.1240 0.7800 0.070 Uiso 1 calc . . R
C7 C 0.84752(10) 0.2498(2) 0.72794(15) 0.0458(6) Uani 1 d . . .
C8 C 0.81482(9) 0.35559(19) 0.74290(13) 0.0356(5) Uani 1 d . . .
C9 C 0.82286(10) 0.40539(18) 0.82013(13) 0.0358(5) Uani 1 d . . .
C10 C 0.83889(13) 0.2060(3) 0.65117(18) 0.0624(8) Uani 1 d . . .
H10 H 0.8590 0.1359 0.6388 0.075 Uiso 1 calc . . R
C11 C 0.80116(15) 0.2665(3) 0.59546(19) 0.0780(10) Uani 1 d . . .
H11 H 0.7957 0.2391 0.5442 0.094 Uiso 1 calc . . R
C12 C 0.77045(14) 0.3698(3) 0.61505(16) 0.0641(8) Uani 1 d . . .
H12 H 0.7447 0.4105 0.5759 0.077 Uiso 1 calc . . R
C13 C 0.65711(11) 0.60341(18) 0.58132(12) 0.0339(5) Uani 1 d . . .
C14 C 0.62641(10) 0.61100(19) 0.49808(12) 0.0323(4) Uani 1 d . . .
C15 C 0.57484(10) 0.5399(2) 0.47004(12) 0.0406(5) Uani 1 d . . .
H15 H 0.5572 0.4891 0.5039 0.049 Uiso 1 calc . . R
C16 C 0.54958(10) 0.5439(2) 0.39250(13) 0.0409(5) Uani 1 d . . .
H16 H 0.5148 0.4959 0.3751 0.049 Uiso 1 calc . . R
C17 C 0.57483(9) 0.61805(19) 0.33925(12) 0.0317(4) Uani 1 d . . .
C18 C 0.62578(9) 0.69246(18) 0.36834(11) 0.0287(4) Uani 1 d . . .
C19 C 0.65084(9) 0.68735(19) 0.44641(11) 0.0320(4) Uani 1 d . . .
H19 H 0.6850 0.7365 0.4647 0.038 Uiso 1 calc . . R
C20 C 0.54757(9) 0.6164(2) 0.25572(12) 0.0338(5) Uani 1 d . . .
C21 C 0.52478(10) 0.5104(2) 0.21994(13) 0.0449(5) Uani 1 d . . .
H21 H 0.5280 0.4387 0.2477 0.054 Uiso 1 calc . . R
C22 C 0.49744(12) 0.5121(3) 0.14312(16) 0.0571(7) Uani 1 d . . .
H22 H 0.4819 0.4403 0.1209 0.068 Uiso 1 calc . . R
C23 C 0.51508(12) 0.7094(3) 0.13273(14) 0.0547(6) Uani 1 d . . .
H23 H 0.5130 0.7786 0.1025 0.066 Uiso 1 calc . . R
C24 C 0.54206(10) 0.7183(2) 0.20932(13) 0.0407(5) Uani 1 d . . .
H24 H 0.5565 0.7920 0.2298 0.049 Uiso 1 calc . . R
C25 C 0.65791(9) 0.7748(2) 0.31735(11) 0.0325(5) Uani 1 d . . .

loop_
_atom_site_aniso_label
_atom_site_aniso_U_11
_atom_site_aniso_U_22
_atom_site_aniso_U_33
_atom_site_aniso_U_23
_atom_site_aniso_U_13
_atom_site_aniso_U_12
Cd1 0.04021(11) 0.03249(11) 0.02343(10) 0.00107(6) 0.00204(7) 0.00842(6)
N1 0.0469(10) 0.0353(10) 0.0313(9) 0.0043(8) 0.0009(8) 0.0088(8)
N2 0.0425(11) 0.0431(11) 0.0404(11) -0.0064(8) -0.0004(9) 0.0113(8)
N3 0.0626(14) 0.0764(17) 0.0427(13) -0.0116(12) -0.0169(11) 0.0037(12)
O1 0.0414(9) 0.0624(11) 0.0273(8) 0.0036(7) -0.0007(6) -0.0056(8)
O2 0.0624(10) 0.0509(10) 0.0297(8) 0.0106(7) 0.0084(7) -0.0088(8)
O3 0.0640(11) 0.0399(9) 0.0386(9) -0.0003(7) 0.0076(8) -0.0138(8)
O4 0.0331(7) 0.0539(9) 0.0285(7) 0.0073(7) 0.0077(6) 0.0004(7)
C1 0.0678(16) 0.0509(14) 0.0340(13) -0.0010(11) -0.0010(11) 0.0115(13)
C2 0.0718(17) 0.0686(18) 0.0334(13) 0.0035(12) -0.0067(12) 0.0056(15)
C3 0.0518(15) 0.076(2) 0.0450(15) 0.0252(13) -0.0044(12) 0.0110(13)
C4 0.0404(12) 0.0493(14) 0.0478(14) 0.0220(11) 0.0056(10) 0.0073(11)
C5 0.0515(14) 0.0621(18) 0.0710(19) 0.0345(15) 0.0106(14) 0.0242(14)
C6 0.0505(15) 0.0431(15) 0.086(2) 0.0192(14) 0.0223(14) 0.0188(12)
C7 0.0353(11) 0.0361(13) 0.0680(16) 0.0014(11) 0.0139(11) 0.0035(10)
C8 0.0303(10) 0.0304(11) 0.0468(13) 0.0045(10) 0.0078(9) 0.0018(9)
C9 0.0334(11) 0.0346(12) 0.0399(12) 0.0105(9) 0.0069(9) 0.0020(9)
C10 0.0540(15) 0.0508(16) 0.083(2) -0.0219(15) 0.0125(15) 0.0139(13)
C11 0.0738(19) 0.090(2) 0.0661(19) -0.0372(18) -0.0056(16) 0.0299(18)
C12 0.0668(17) 0.0739(19) 0.0475(15) -0.0228(14) -0.0075(13) 0.0278(15)
C13 0.0433(12) 0.0323(11) 0.0261(11) 0.0010(8) 0.0052(9) 0.0049(9)
C14 0.0314(10) 0.0383(11) 0.0280(11) 0.0030(9) 0.0066(9) 0.0010(9)
C15 0.0381(11) 0.0494(14) 0.0349(12) 0.0101(10) 0.0077(9) -0.0092(10)
C16 0.0330(11) 0.0497(13) 0.0390(12) 0.0033(10) 0.0014(9) -0.0138(10)
C17 0.0277(10) 0.0373(11) 0.0297(11) -0.0018(9) 0.0028(8) -0.0005(9)
C18 0.0259(9) 0.0349(11) 0.0255(10) -0.0006(8) 0.0042(8) -0.0007(8)
C19 0.0294(10) 0.0394(11) 0.0270(10) -0.0012(9) 0.0028(8) -0.0043(9)
C20 0.0249(9) 0.0431(12) 0.0324(11) -0.0035(9) 0.0003(8) -0.0010(9)
C21 0.0417(12) 0.0460(14) 0.0451(13) -0.0056(11) -0.0006(10) -0.0042(11)
C22 0.0532(15) 0.0591(17) 0.0545(16) -0.0212(14) -0.0089(12) -0.0031(13)
C23 0.0561(15) 0.0629(17) 0.0402(13) 0.0041(12) -0.0117(11) 0.0048(13)
C24 0.0387(11) 0.0434(13) 0.0371(12) -0.0015(10) -0.0060(9) 0.0006(10)
C25 0.0275(10) 0.0452(13) 0.0226(10) 0.0045(9) -0.0044(8) -0.0062(9)

loop_
_atom_type_symbol
_atom_type_description
_atom_type_scat_dispersion_real
_atom_type_scat_dispersion_imag
_atom_type_scat_source
C C 0.0033 0.0016 'International Tables Vol C Tables 4.2.6.8 and 6.1.1.4'
H H 0.0000 0.0000 'International Tables Vol C Tables 4.2.6.8 and 6.1.1.4'
N N 0.0061 0.0033 'International Tables Vol C Tables 4.2.6.8 and 6.1.1.4'
O O 0.0106 0.0060 'International Tables Vol C Tables 4.2.6.8 and 6.1.1.4'
Cd Cd -0.8075 1.2024 'International Tables Vol C Tables 4.2.6.8 and 6.1.1.4'

loop_
_geom_angle_atom_site_label_1
_geom_angle_atom_site_label_2
_geom_angle_atom_site_label_3
_geom_angle
_geom_angle_site_symmetry_1
_geom_angle_site_symmetry_3
N1 Cd1 N2 70.44(6) . .
N1 Cd1 O2 141.69(6) . .
N1 Cd1 O3 79.44(6) . 8_565
N1 Cd1 O4 81.45(6) . 2_656
N2 Cd1 O2 91.19(6) . .
N2 Cd1 O3 128.81(6) . 8_565
N2 Cd1 O4 101.32(6) . 2_656
O1 Cd1 N1 151.89(6) . .
O1 Cd1 N2 89.61(6) . .
O1 Cd1 O2 54.57(5) . .
O1 Cd1 O3 128.54(5) . 8_565
O1 Cd1 O4 90.88(5) . 8_565
O1 Cd1 O4 83.43(5) . 2_656
O2 Cd1 O3 87.71(5) . 8_565
O4 Cd1 N1 107.42(5) 8_565 .
O4 Cd1 N2 175.26(6) 8_565 .
O4 Cd1 O2 92.94(5) 8_565 .
O4 Cd1 O2 136.20(5) 2_656 .
O4 Cd1 O3 53.78(5) 8_565 8_565
O4 Cd1 O3 114.20(5) 2_656 8_565
O4 Cd1 O4 74.06(5) 8_565 2_656
C1 N1 Cd1 124.59(16) . .
C1 N1 C9 118.77(19) . .
C9 N1 Cd1 116.52(14) . .
C8 N2 Cd1 116.08(14) . .
C12 N2 Cd1 125.55(17) . .
C12 N2 C8 118.3(2) . .
C22 N3 C23 115.9(2) . .
C13 O1 Cd1 95.89(12) . .
C13 O2 Cd1 86.76(13) . .
C25 O3 Cd1 88.61(13) . 8_564
Cd1 O4 Cd1 105.94(5) 8_564 2_656
C25 O4 Cd1 94.95(13) . 8_564
C25 O4 Cd1 131.53(12) . 2_656
N1 C1 H1 118.7 . .
N1 C1 C2 122.6(2) . .
C2 C1 H1 118.7 . .
C1 C2 H2 120.4 . .
C3 C2 C1 119.1(2) . .
C3 C2 H2 120.4 . .
C2 C3 H3 120.0 . .
C2 C3 C4 120.0(2) . .
C4 C3 H3 120.0 . .
C3 C4 C5 123.8(2) . .
C3 C4 C9 117.5(2) . .
C9 C4 C5 118.8(2) . .
C4 C5 H5 119.1 . .
C6 C5 C4 121.8(2) . .
C6 C5 H5 119.1 . .
C5 C6 H6 119.5 . .
C5 C6 C7 121.1(2) . .
C7 C6 H6 119.5 . .
C8 C7 C6 119.4(2) . .
C10 C7 C6 123.3(2) . .
C10 C7 C8 117.3(2) . .
N2 C8 C7 122.1(2) . .
N2 C8 C9 118.27(18) . .
C7 C8 C9 119.6(2) . .
N1 C9 C4 122.0(2) . .
N1 C9 C8 118.66(19) . .
C4 C9 C8 119.3(2) . .
C7 C10 H10 120.3 . .
C11 C10 C7 119.5(2) . .
C11 C10 H10 120.3 . .
C10 C11 H11 120.2 . .
C10 C11 C12 119.6(3) . .
C12 C11 H11 120.2 . .
N2 C12 C11 123.1(3) . .
N2 C12 H12 118.4 . .
C11 C12 H12 118.4 . .
O1 C13 C14 117.07(18) . .
O2 C13 O1 122.7(2) . .
O2 C13 C14 120.2(2) . .
C15 C14 C13 121.61(18) . .
C19 C14 C13 120.10(18) . .
C19 C14 C15 118.26(19) . .
C14 C15 H15 119.7 . .
C16 C15 C14 120.5(2) . .
C16 C15 H15 119.7 . .
C15 C16 H16 119.1 . .
C15 C16 C17 121.8(2) . .
C17 C16 H16 119.1 . .
C16 C17 C18 117.40(18) . .
C16 C17 C20 120.05(18) . .
C18 C17 C20 122.56(18) . .
C17 C18 C25 122.81(17) . .
C19 C18 C17 120.16(18) . .
C19 C18 C25 116.94(17) . .
C14 C19 H19 119.1 . .
C18 C19 C14 121.77(19) . .
C18 C19 H19 119.1 . .
C21 C20 C17 120.7(2) . .
C24 C20 C17 123.05(19) . .
C24 C20 C21 116.2(2) . .
C20 C21 H21 120.2 . .
C22 C21 C20 119.6(2) . .
C22 C21 H21 120.2 . .
N3 C22 C21 124.3(2) . .
N3 C22 H22 117.9 . .
C21 C22 H22 117.9 . .
N3 C23 H23 117.7 . .
N3 C23 C24 124.7(2) . .
C24 C23 H23 117.7 . .
C20 C24 H24 120.3 . .
C23 C24 C20 119.4(2) . .
C23 C24 H24 120.3 . .
O3 C25 O4 122.55(19) . .
O3 C25 C18 119.56(19) . .
O4 C25 C18 117.87(19) . .

loop_
_geom_bond_atom_site_label_1
_geom_bond_atom_site_label_2
_geom_bond_distance
_geom_bond_site_symmetry_2
Cd1 N1 2.3524(17) .
Cd1 N2 2.3656(17) .
Cd1 O1 2.2891(14) .
Cd1 O2 2.4938(16) .
Cd1 O3 2.5013(16) 8_565
Cd1 O4 2.3493(15) 8_565
Cd1 O4 2.3761(15) 2_656
N1 C1 1.323(3) .
N1 C9 1.345(3) .
N2 C8 1.351(3) .
N2 C12 1.317(3) .
N3 C22 1.322(4) .
N3 C23 1.324(3) .
O1 C13 1.260(3) .
O2 C13 1.246(3) .
O3 Cd1 2.5013(16) 8_564
O3 C25 1.239(3) .
O4 Cd1 2.3761(14) 2_656
O4 Cd1 2.3493(15) 8_564
O4 C25 1.268(2) .
C1 H1 0.9300 .
C1 C2 1.392(3) .
C2 H2 0.9300 .
C2 C3 1.353(4) .
C3 H3 0.9300 .
C3 C4 1.395(4) .
C4 C5 1.437(4) .
C4 C9 1.405(3) .
C5 H5 0.9300 .
C5 C6 1.331(4) .
C6 H6 0.9300 .
C6 C7 1.419(4) .
C7 C8 1.411(3) .
C7 C10 1.404(4) .
C8 C9 1.436(3) .
C10 H10 0.9300 .
C10 C11 1.348(4) .
C11 H11 0.9300 .
C11 C12 1.389(4) .
C12 H12 0.9300 .
C13 C14 1.501(3) .
C14 C15 1.387(3) .
C14 C19 1.385(3) .
C15 H15 0.9300 .
C15 C16 1.377(3) .
C16 H16 0.9300 .
C16 C17 1.398(3) .
C17 C18 1.403(3) .
C17 C20 1.483(3) .
C18 C19 1.385(3) .
C18 C25 1.501(3) .
C19 H19 0.9300 .
C20 C21 1.391(3) .
C20 C24 1.387(3) .
C21 H21 0.9300 .
C21 C22 1.377(3) .
C22 H22 0.9300 .
C23 H23 0.9300 .
C23 C24 1.375(3) .
C24 H24 0.9300 .

loop_
_geom_torsion_atom_site_label_1
_geom_torsion_atom_site_label_2
_geom_torsion_atom_site_label_3
_geom_torsion_atom_site_label_4
_geom_torsion
_geom_torsion_site_symmetry_1
_geom_torsion_site_symmetry_2
_geom_torsion_site_symmetry_3
_geom_torsion_site_symmetry_4
Cd1 N1 C1 C2 -174.9(2) . . . .
Cd1 N1 C9 C4 176.59(16) . . . .
Cd1 N1 C9 C8 -1.9(2) . . . .
Cd1 N2 C8 C7 -179.40(16) . . . .
Cd1 N2 C8 C9 0.1(2) . . . .
Cd1 N2 C12 C11 178.9(3) . . . .
Cd1 O1 C13 O2 2.8(2) . . . .
Cd1 O1 C13 C14 -175.60(15) . . . .
Cd1 O2 C13 O1 -2.5(2) . . . .
Cd1 O2 C13 C14 175.79(17) . . . .
Cd1 O3 C25 O4 -3.12(19) 8_564 . . .
Cd1 O3 C25 C18 175.70(15) 8_564 . . .
Cd1 O4 C25 O3 119.8(2) 2_656 . . .
Cd1 O4 C25 O3 3.3(2) 8_564 . . .
Cd1 O4 C25 C18 -59.1(2) 2_656 . . .
Cd1 O4 C25 C18 -175.50(14) 8_564 . . .
N1 Cd1 N2 C8 -0.76(15) . . . .
N1 Cd1 N2 C12 -178.1(2) . . . .
N1 Cd1 O1 C13 133.98(14) . . . .
N1 Cd1 O2 C13 -146.32(12) . . . .
N1 C1 C2 C3 -1.0(4) . . . .
N2 Cd1 N1 C1 177.3(2) . . . .
N2 Cd1 N1 C9 1.37(14) . . . .
N2 Cd1 O1 C13 90.32(13) . . . .
N2 Cd1 O2 C13 -87.24(13) . . . .
N2 C8 C9 N1 1.2(3) . . . .
N2 C8 C9 C4 -177.3(2) . . . .
N3 C23 C24 C20 1.7(4) . . . .
O1 Cd1 N1 C1 130.2(2) . . . .
O1 Cd1 N1 C9 -45.7(2) . . . .
O1 Cd1 N2 C8 159.05(16) . . . .
O1 Cd1 N2 C12 -18.2(2) . . . .
O1 Cd1 O2 C13 1.43(12) . . . .
O1 C13 C14 C15 165.3(2) . . . .
O1 C13 C14 C19 -12.4(3) . . . .
O2 Cd1 N1 C1 -117.2(2) . . . .
O2 Cd1 N1 C9 66.91(19) . . . .
O2 Cd1 N2 C8 -146.40(16) . . . .
O2 Cd1 N2 C12 36.3(2) . . . .
O2 Cd1 O1 C13 -1.42(12) . . . .
O2 C13 C14 C15 -13.1(3) . . . .
O2 C13 C14 C19 169.2(2) . . . .
O3 Cd1 N1 C1 -44.8(2) 8_565 . . .
O3 Cd1 N1 C9 139.34(16) 8_565 . . .
O3 Cd1 N2 C8 -58.39(18) 8_565 . . .
O3 Cd1 N2 C12 124.3(2) 8_565 . . .
O3 Cd1 O1 C13 -52.40(15) 8_565 . . .
O3 Cd1 O2 C13 143.97(13) 8_565 . . .
O4 Cd1 N1 C1 1.7(2) 8_565 . . .
O4 Cd1 N1 C1 72.0(2) 2_656 . . .
O4 Cd1 N1 C9 -174.16(14) 8_565 . . .
O4 Cd1 N1 C9 -103.93(15) 2_656 . . .
O4 Cd1 N2 C8 75.83(16) 2_656 . . .
O4 Cd1 N2 C8 63.1(8) 8_565 . . .
O4 Cd1 N2 C12 -101.5(2) 2_656 . . .
O4 Cd1 N2 C12 -114.2(7) 8_565 . . .
O4 Cd1 O1 C13 -94.40(13) 8_565 . . .
O4 Cd1 O1 C13 -168.24(13) 2_656 . . .
O4 Cd1 O2 C13 20.54(16) 2_656 . . .
O4 Cd1 O2 C13 90.43(13) 8_565 . . .
C1 N1 C9 C4 0.4(3) . . . .
C1 N1 C9 C8 -178.0(2) . . . .
C1 C2 C3 C4 -0.3(4) . . . .
C2 C3 C4 C5 -178.9(3) . . . .
C2 C3 C4 C9 1.5(4) . . . .
C3 C4 C5 C6 -178.1(3) . . . .
C3 C4 C9 N1 -1.6(3) . . . .
C3 C4 C9 C8 176.8(2) . . . .
C4 C5 C6 C7 0.4(4) . . . .
C5 C4 C9 N1 178.7(2) . . . .
C5 C4 C9 C8 -2.8(3) . . . .
C5 C6 C7 C8 -1.1(4) . . . .
C5 C6 C7 C10 177.5(3) . . . .
C6 C7 C8 N2 179.2(2) . . . .
C6 C7 C8 C9 -0.3(3) . . . .
C6 C7 C10 C11 -177.6(3) . . . .
C7 C8 C9 N1 -179.28(19) . . . .
C7 C8 C9 C4 2.2(3) . . . .
C7 C10 C11 C12 -1.2(5) . . . .
C8 N2 C12 C11 1.7(4) . . . .
C8 C7 C10 C11 0.9(4) . . . .
C9 N1 C1 C2 0.9(4) . . . .
C9 C4 C5 C6 1.5(4) . . . .
C10 C7 C8 N2 0.6(3) . . . .
C10 C7 C8 C9 -178.9(2) . . . .
C10 C11 C12 N2 -0.1(5) . . . .
C12 N2 C8 C7 -1.9(3) . . . .
C12 N2 C8 C9 177.6(2) . . . .
C13 C14 C15 C16 -176.6(2) . . . .
C13 C14 C19 C18 176.76(19) . . . .
C14 C15 C16 C17 0.5(4) . . . .
C15 C14 C19 C18 -1.0(3) . . . .
C15 C16 C17 C18 -2.4(3) . . . .
C15 C16 C17 C20 177.9(2) . . . .
C16 C17 C18 C19 2.5(3) . . . .
C16 C17 C18 C25 179.0(2) . . . .
C16 C17 C20 C21 -35.3(3) . . . .
C16 C17 C20 C24 143.5(2) . . . .
C17 C18 C19 C14 -0.9(3) . . . .
C17 C18 C25 O3 116.9(2) . . . .
C17 C18 C25 O4 -64.2(3) . . . .
C17 C20 C21 C22 177.5(2) . . . .
C17 C20 C24 C23 -178.8(2) . . . .
C18 C17 C20 C21 144.9(2) . . . .
C18 C17 C20 C24 -36.3(3) . . . .
C19 C14 C15 C16 1.2(3) . . . .
C19 C18 C25 O3 -66.6(3) . . . .
C19 C18 C25 O4 112.3(2) . . . .
C20 C17 C18 C19 -177.73(19) . . . .
C20 C17 C18 C25 -1.3(3) . . . .
C20 C21 C22 N3 1.1(4) . . . .
C21 C20 C24 C23 0.1(3) . . . .
C22 N3 C23 C24 -2.0(4) . . . .
C23 N3 C22 C21 0.5(4) . . . .
C24 C20 C21 C22 -1.4(3) . . . .
C25 C18 C19 C14 -177.50(19) . . . .
